data_7114904
loop_
_publ_author_name
'Brouwer, Eric B.'
'Udachin, Kostantin A.'
'Enright, Gary D.'
'Ripmeester, John A.'
'Ooms, Kristopher J.'
'Halchuk, Peter A.'

_publ_section_title
;
 Self-inclusion and paraffin intercalation of the
 p-tert-butylcalix[4]arene host: a neutral organic clay mimic
;
_journal_issue 6
_journal_name_full 'Chemical Communications'
_journal_page_first 565
_journal_paper_doi 10.1039/b009133m
_journal_year 2001
_chemical_formula_moiety C44H56O4&#x00B7;C14H30
_chemical_formula_sum 'C58 H86 O4'
_chemical_formula_weight 847.27
_chemical_name_systematic
; 
? 
;
_space_group_IT_number 2
_symmetry_cell_setting triclinic
_symmetry_space_group_name_Hall '-P 1'
_symmetry_space_group_name_H-M 'P -1'
_atom_sites_solution_hydrogens geom
_atom_sites_solution_primary direct
_atom_sites_solution_secondary difmap
_audit_creation_method SHELXL-97
_cell_angle_alpha 96.233(5)
_cell_angle_beta 100.407(5)
_cell_angle_gamma 90.120(5)
_cell_formula_units_Z 2
_cell_length_a 12.647(3)
_cell_length_b 12.659(3)
_cell_length_c 17.565(4)
_cell_measurement_temperature 173(2)
_cell_volume 2748.8(11)
_computing_structure_refinement 'SHELXL-97 (Sheldrick, 1997)'
_computing_structure_solution 'SHELXS-97 (Sheldrick, 1990)'
_diffrn_ambient_temperature 173(2)
_diffrn_measured_fraction_theta_full 0.921
_diffrn_measured_fraction_theta_max 0.921
_diffrn_radiation_monochromator graphite
_diffrn_radiation_source 'fine-focus sealed tube'
_diffrn_radiation_type MoK\a
_diffrn_radiation_wavelength 0.71073
_diffrn_reflns_av_R_equivalents 0.1249
_diffrn_reflns_av_sigmaI/netI 0.1753
_diffrn_reflns_limit_h_max 13
_diffrn_reflns_limit_h_min -13
_diffrn_reflns_limit_k_max 13
_diffrn_reflns_limit_k_min -13
_diffrn_reflns_limit_l_max 18
_diffrn_reflns_limit_l_min -18
_diffrn_reflns_number 17876
_diffrn_reflns_theta_full 22.30
_diffrn_reflns_theta_max 22.30
_diffrn_reflns_theta_min 1.62
_exptl_absorpt_coefficient_mu 0.062
_exptl_crystal_density_diffrn 1.024
_exptl_crystal_density_method 'not measured'
_exptl_crystal_F_000 932
_exptl_crystal_size_max 0.3
_exptl_crystal_size_mid 0.2
_exptl_crystal_size_min 0.2
_refine_diff_density_max 0.295
_refine_diff_density_min -0.269
_refine_diff_density_rms 0.059
_refine_ls_extinction_method none
_refine_ls_goodness_of_fit_ref 1.012
_refine_ls_hydrogen_treatment mixed
_refine_ls_matrix_type full
_refine_ls_number_parameters 927
_refine_ls_number_reflns 6465
_refine_ls_number_restraints 0
_refine_ls_restrained_S_all 1.012
_refine_ls_R_factor_all 0.1838
_refine_ls_R_factor_gt 0.0889
_refine_ls_shift/su_max 0.608
_refine_ls_shift/su_mean 0.054
_refine_ls_structure_factor_coef Fsqd
_refine_ls_weighting_details 'w==1/[\s^2^(Fo^2^)+(0.0852P)^2^+0.0000P] where P==(Fo^2^+2Fc^2^)/3'
_refine_ls_weighting_scheme calc
_refine_ls_wR_factor_gt 0.1975
_refine_ls_wR_factor_ref 0.2178
_reflns_number_gt 2630
_reflns_number_total 6465
_reflns_threshold_expression >2sigma(I)
_cod_data_source_file b009133m.txt
_cod_data_source_block kp4
_cod_depositor_comments
;
The following automatic conversions were performed:

'_refine_ls_weighting_scheme' value 'calc
w==1/[\s^2^(Fo^2^)+(0.0852P)^2^+0.0000P] where P==(Fo^2^+2Fc^2^)/3'
was changed to 'calc'. New tag '_refine_ls_weighting_details' was
created. The value of the new tag was set to
'w==1/[\s^2^(Fo^2^)+(0.0852P)^2^+0.0000P] where P==(Fo^2^+2Fc^2^)/3'.

Automatic conversion script
Id: cif_fix_values 3143 2015-03-26 13:38:13Z robertas 
;
_cod_original_sg_symbol_H-M P-1
_cod_database_code 7114904

loop_
_symmetry_equiv_pos_as_xyz
'x, y, z'
'-x, -y, -z'

loop_
_atom_site_label
_atom_site_type_symbol
_atom_site_fract_x
_atom_site_fract_y
_atom_site_fract_z
_atom_site_U_iso_or_equiv
_atom_site_adp_type
_atom_site_occupancy
_atom_site_calc_flag
_atom_site_refinement_flags
_atom_site_disorder_assembly
_atom_site_disorder_group
O1 O 0.672040(11) 0.112260(11) -0.036319(8) 0.04415(5) Uani 1 d . A 1
H1 H 0.7303 0.0921 -0.0491 0.066 Uiso 1 calc R A 1
O2 O 0.609750(11) 0.314190(11) -0.037049(8) 0.04486(5) Uani 1 d . A 1
H2 H 0.5885 0.2508 -0.0502 0.067 Uiso 1 calc R A 1
O3 O 0.810529(11) 0.377631(11) -0.036081(8) 0.04488(5) Uani 1 d . A 1
H30 H 0.7459 0.3940 -0.0491 0.067 Uiso 1 calc R A 1
O4 O 0.873470(11) 0.178639(11) -0.036069(8) 0.04425(5) Uani 1 d . A 1
H4 H 0.8299 0.1274 -0.0516 0.066 Uiso 1 calc R A 1
C1 C 0.661131(17) 0.072651(16) 0.032439(11) 0.03549(7) Uani 1 d . A 1
C2 C 0.571581(16) 0.095582(16) 0.064180(12) 0.03489(7) Uani 1 d . A 1
C3 C 0.560421(17) 0.050571(17) 0.131669(12) 0.03890(8) Uani 1 d . A 1
H3 H 0.4982 0.0657 0.1538 0.047 Uiso 1 calc R A 1
C5 C 0.725641(17) -0.035260(17) 0.131910(12) 0.03916(8) Uani 1 d . A 1
H5 H 0.7791 -0.0804 0.1551 0.047 Uiso 1 calc R A 1
C6 C 0.741409(17) 0.006348(17) 0.064840(12) 0.03714(8) Uani 1 d . A 1
C8 C 0.486081(16) 0.170311(16) 0.030489(13) 0.03995(8) Uani 1 d . A 1
H8A H 0.4155 0.1479 0.0410 0.048 Uiso 1 calc R A 1
H8B H 0.4812 0.1649 -0.0267 0.048 Uiso 1 calc R A 1
C21 C 0.940320(16) 0.158340(17) 0.031678(12) 0.03716(8) Uani 1 d . A 1
C22 C 0.930730(16) 0.064140(17) 0.064530(12) 0.03820(8) Uani 1 d . A 1
C23 C 1.002939(16) 0.046710(17) 0.130651(12) 0.03718(8) Uani 1 d . A 1
H23 H 0.9966 -0.0170 0.1537 0.045 Uiso 1 calc R A 1
C25 C 1.091238(16) 0.212030(17) 0.131249(12) 0.03851(8) Uani 1 d . A 1
H25 H 1.1458 0.2633 0.1545 0.046 Uiso 1 calc R A 1
C26 C 1.020801(17) 0.233292(17) 0.064641(12) 0.03979(8) Uani 1 d . A 1
C28 C 0.842771(16) -0.015309(16) 0.032090(12) 0.03786(8) Uani 1 d . A 1
H28A H 0.8681 -0.0869 0.0433 0.045 Uiso 1 calc R A 1
H28B H 0.8259 -0.0155 -0.0252 0.045 Uiso 1 calc R A 1
C41 C 0.854800(17) 0.437051(16) 0.031650(11) 0.03606(7) Uani 1 d . A 1
C42 C 0.962599(16) 0.423780(16) 0.064969(11) 0.03374(7) Uani 1 d . A 1
C43 C 1.004739(17) 0.490431(16) 0.131523(12) 0.03860(8) Uani 1 d . A 1
H43 H 1.0776 0.4814 0.1547 0.046 Uiso 1 calc R A 1
C45 C 0.839729(17) 0.578778(17) 0.131240(12) 0.03919(8) Uani 1 d . A 1
H45 H 0.7977 0.6312 0.1539 0.047 Uiso 1 calc R A 1
C46 C 0.791762(17) 0.514560(17) 0.064550(12) 0.03608(7) Uani 1 d . A 1
C48 C 1.030530(17) 0.340250(16) 0.031700(12) 0.04005(8) Uani 1 d . A 1
H48A H 1.1067 0.3649 0.0437 0.048 Uiso 1 calc R A 1
H48B H 1.0082 0.3298 -0.0256 0.048 Uiso 1 calc R A 1
C61 C 0.575460(16) 0.351809(17) 0.031218(12) 0.03483(7) Uani 1 d . A 1
C62 C 0.601691(16) 0.455253(16) 0.064179(12) 0.03748(8) Uani 1 d . A 1
C63 C 0.563660(16) 0.492602(17) 0.130898(12) 0.03817(8) Uani 1 d . A 1
H63 H 0.5827 0.5629 0.1542 0.046 Uiso 1 calc R A 1
C65 C 0.475512(17) 0.327580(17) 0.130390(12) 0.03837(8) Uani 1 d . A 1
H65 H 0.4333 0.2830 0.1539 0.046 Uiso 1 calc R A 1
C66 C 0.509780(16) 0.285648(17) 0.064438(12) 0.03638(8) Uani 1 d . A 1
C68 C 0.673378(16) 0.525750(17) 0.030292(13) 0.04152(8) Uani 1 d . A 1
H68A H 0.6530 0.6007 0.0405 0.050 Uiso 1 calc R A 1
H68B H 0.6622 0.5072 -0.0269 0.050 Uiso 1 calc R A 1
C4 C 0.636880(17) -0.015315(17) 0.167420(12) 0.03958(8) Uani 1 d . A 1
C7A C 0.63085(4) -0.06549(4) 0.24082(3) 0.05251(18) Uani 0.4908(2) d P A 1
C9A C 0.72826(5) -0.03428(5) 0.30523(3) 0.0890(3) Uani 0.4908(2) d P A 1
H9A1 H 0.7216 -0.0687 0.3515 0.133 Uiso 0.4908(2) calc PR A 1
H9A2 H 0.7312 0.0431 0.3183 0.133 Uiso 0.4908(2) calc PR A 1
H9A3 H 0.7942 -0.0572 0.2870 0.133 Uiso 0.4908(2) calc PR A 1
C10A C 0.62224(5) -0.18737(4) 0.21983(3) 0.0778(2) Uani 0.4908(2) d P A 1
H10A H 0.6169 -0.2216 0.2665 0.117 Uiso 0.4908(2) calc PR A 1
H10B H 0.6863 -0.2122 0.1997 0.117 Uiso 0.4908(2) calc PR A 1
H10C H 0.5580 -0.2056 0.1800 0.117 Uiso 0.4908(2) calc PR A 1
C11A C 0.53193(5) -0.03009(5) 0.27516(3) 0.1490(2) Uani 0.4908(2) d P A 1
H11A H 0.5299 -0.0656 0.3218 0.224 Uiso 0.4908(2) calc PR A 1
H11B H 0.4667 -0.0491 0.2365 0.224 Uiso 0.4908(2) calc PR A 1
H11C H 0.5359 0.0471 0.2892 0.224 Uiso 0.4908(2) calc PR A 1
C24 C 1.085041(18) 0.120099(17) 0.164561(12) 0.04092(8) Uani 1 d . A 1
C27A C 1.16799(5) 0.10370(4) 0.23662(3) 0.0595(2) Uani 0.4197(2) d P A 1
C29A C 1.16767(6) 0.19752(6) 0.30020(4) 0.0875(3) Uani 0.4197(2) d P A 1
H29A H 1.2217 0.1864 0.3460 0.131 Uiso 0.4197(2) calc PR A 1
H29B H 1.0964 0.2022 0.3147 0.131 Uiso 0.4197(2) calc PR A 1
H29C H 1.1847 0.2637 0.2803 0.131 Uiso 0.4197(2) calc PR A 1
C30A C 1.27864(5) 0.09978(5) 0.21246(4) 0.0672(2) Uani 0.4197(2) d P A 1
H30A H 1.3339 0.0882 0.2575 0.101 Uiso 0.4197(2) calc PR A 1
H30B H 1.2938 0.1672 0.1935 0.101 Uiso 0.4197(2) calc PR A 1
H30C H 1.2790 0.0414 0.1710 0.101 Uiso 0.4197(2) calc PR A 1
C31A C 1.14623(6) -0.00170(6) 0.26717(4) 0.0957(3) Uani 0.4197(2) d P A 1
H31A H 1.2012 -0.0115 0.3127 0.144 Uiso 0.4197(2) calc PR A 1
H31B H 1.1485 -0.0605 0.2263 0.144 Uiso 0.4197(2) calc PR A 1
H31C H 1.0751 -0.0005 0.2820 0.144 Uiso 0.4197(2) calc PR A 1
C44 C 0.947981(17) 0.569390(17) 0.166539(12) 0.03911(8) Uani 1 d . A 1
C47A C 0.98887(4) 0.64415(4) 0.23897(3) 0.04559(17) Uani 0.4803(2) d P A 1
C49A C 0.92082(5) 0.63451(4) 0.30101(3) 0.0758(2) Uani 0.4803(2) d P A 1
H49A H 0.9496 0.6831 0.3475 0.114 Uiso 0.4803(2) calc PR A 1
H49B H 0.9225 0.5614 0.3145 0.114 Uiso 0.4803(2) calc PR A 1
H49C H 0.8465 0.6528 0.2810 0.114 Uiso 0.4803(2) calc PR A 1
C50A C 0.98650(5) 0.75768(4) 0.21495(3) 0.0696(2) Uani 0.4803(2) d P A 1
H50A H 1.0141 0.8081 0.2606 0.104 Uiso 0.4803(2) calc PR A 1
H50B H 0.9124 0.7752 0.1935 0.104 Uiso 0.4803(2) calc PR A 1
H50C H 1.0315 0.7620 0.1754 0.104 Uiso 0.4803(2) calc PR A 1
C51A C 1.10674(4) 0.61862(5) 0.26625(4) 0.0843(3) Uani 0.4803(2) d P A 1
H51A H 1.1364 0.6663 0.3130 0.126 Uiso 0.4803(2) calc PR A 1
H51B H 1.1475 0.6284 0.2250 0.126 Uiso 0.4803(2) calc PR A 1
H51C H 1.1120 0.5448 0.2782 0.126 Uiso 0.4803(2) calc PR A 1
C64 C 0.497749(17) 0.430001(18) 0.165352(12) 0.04320(8) Uani 1 d . A 1
C67A C 0.45472(3) 0.46708(3) 0.23905(2) 0.04915(13) Uani 0.6637(2) d P A 1
C69A C 0.48925(4) 0.39346(4) 0.30283(2) 0.08445(18) Uani 0.6637(2) d P A 1
H69A H 0.4600 0.4191 0.3493 0.127 Uiso 0.6637(2) calc PR A 1
H69B H 0.5679 0.3932 0.3160 0.127 Uiso 0.6637(2) calc PR A 1
H69C H 0.4618 0.3211 0.2838 0.127 Uiso 0.6637(2) calc PR A 1
C70A C 0.33081(3) 0.46552(3) 0.21846(2) 0.07987(17) Uani 0.6637(2) d P A 1
H70A H 0.3014 0.4900 0.2651 0.120 Uiso 0.6637(2) calc PR A 1
H70B H 0.3045 0.3929 0.1991 0.120 Uiso 0.6637(2) calc PR A 1
H70C H 0.3078 0.5126 0.1781 0.120 Uiso 0.6637(2) calc PR A 1
C71A C 0.49038(4) 0.58350(3) 0.26826(3) 0.09146(18) Uani 0.6637(2) d P A 1
H71A H 0.4609 0.6066 0.3151 0.137 Uiso 0.6637(2) calc PR A 1
H71B H 0.4638 0.6291 0.2276 0.137 Uiso 0.6637(2) calc PR A 1
H71C H 0.5691 0.5886 0.2806 0.137 Uiso 0.6637(2) calc PR A 1
C7B C 0.61175(4) -0.06283(4) 0.23895(3) 0.05251(18) Uani 0.5092(2) d P A -2
C9B C 0.70623(5) -0.12988(5) 0.27399(3) 0.1355(3) Uani 0.5092(2) d P A -2
H9B1 H 0.6901 -0.1575 0.3207 0.203 Uiso 0.5092(2) calc PR A -2
H9B2 H 0.7719 -0.0854 0.2878 0.203 Uiso 0.5092(2) calc PR A -2
H9B3 H 0.7167 -0.1893 0.2356 0.203 Uiso 0.5092(2) calc PR A -2
C10B C 0.51159(4) -0.13442(4) 0.21954(3) 0.0749(2) Uani 0.5092(2) d P A -2
H10D H 0.4984 -0.1625 0.2669 0.112 Uiso 0.5092(2) calc PR A -2
H10E H 0.5221 -0.1935 0.1809 0.112 Uiso 0.5092(2) calc PR A -2
H10F H 0.4497 -0.0934 0.1983 0.112 Uiso 0.5092(2) calc PR A -2
C11B C 0.59281(5) 0.02998(5) 0.29779(3) 0.1040(3) Uani 0.5092(2) d P A -2
H11D H 0.5793 0.0027 0.3453 0.156 Uiso 0.5092(2) calc PR A -2
H11E H 0.5305 0.0696 0.2754 0.156 Uiso 0.5092(2) calc PR A -2
H11F H 0.6565 0.0772 0.3103 0.156 Uiso 0.5092(2) calc PR A -2
C27B C 1.16574(4) 0.09187(3) 0.23601(2) 0.05955(16) Uani 0.5803(2) d P A -2
C29B C 1.25228(4) 0.17870(4) 0.26759(3) 0.0926(2) Uani 0.5803(2) d P A -2
H29D H 1.3003 0.1565 0.3131 0.139 Uiso 0.5803(2) calc PR A -2
H29E H 1.2178 0.2450 0.2827 0.139 Uiso 0.5803(2) calc PR A -2
H29F H 1.2939 0.1900 0.2271 0.139 Uiso 0.5803(2) calc PR A -2
C30B C 1.22299(4) -0.01185(4) 0.21794(3) 0.07373(19) Uani 0.5803(2) d P A -2
H30D H 1.2732 -0.0274 0.2645 0.111 Uiso 0.5803(2) calc PR A -2
H30E H 1.2627 -0.0045 0.1757 0.111 Uiso 0.5803(2) calc PR A -2
H30F H 1.1697 -0.0701 0.2020 0.111 Uiso 0.5803(2) calc PR A -2
C31B C 1.10323(4) 0.07459(4) 0.30199(3) 0.0957(2) Uani 0.5803(2) d P A -2
H31D H 1.1537 0.0568 0.3478 0.144 Uiso 0.5803(2) calc PR A -2
H31E H 1.0505 0.0162 0.2842 0.144 Uiso 0.5803(2) calc PR A -2
H31F H 1.0660 0.1398 0.3157 0.144 Uiso 0.5803(2) calc PR A -2
C47B C 1.00655(3) 0.63861(4) 0.23892(3) 0.05450(18) Uani 0.5197(2) d P A -2
C49B C 0.93060(5) 0.72028(5) 0.26948(4) 0.1232(3) Uani 0.5197(2) d P A -2
H49D H 0.9696 0.7638 0.3156 0.185 Uiso 0.5197(2) calc PR A -2
H49E H 0.8699 0.6832 0.2834 0.185 Uiso 0.5197(2) calc PR A -2
H49F H 0.9038 0.7661 0.2290 0.185 Uiso 0.5197(2) calc PR A -2
C50B C 1.09829(4) 0.70450(4) 0.21891(3) 0.0858(2) Uani 0.5197(2) d P A -2
H50D H 1.1338 0.7490 0.2657 0.129 Uiso 0.5197(2) calc PR A -2
H50E H 1.0688 0.7498 0.1787 0.129 Uiso 0.5197(2) calc PR A -2
H50F H 1.1507 0.6566 0.1996 0.129 Uiso 0.5197(2) calc PR A -2
C51B C 1.05453(5) 0.57590(4) 0.30519(3) 0.0835(2) Uani 0.5197(2) d P A -2
H51D H 1.0892 0.6250 0.3498 0.125 Uiso 0.5197(2) calc PR A -2
H51E H 1.1079 0.5272 0.2882 0.125 Uiso 0.5197(2) calc PR A -2
H51F H 0.9974 0.5350 0.3205 0.125 Uiso 0.5197(2) calc PR A -2
C67B C 0.45793(6) 0.48484(6) 0.23666(4) 0.0620(3) Uani 0.3363(2) d P A -2
C69B C 0.39323(8) 0.40318(7) 0.26955(5) 0.1267(4) Uani 0.3363(2) d P A -2
H69D H 0.3670 0.4373 0.3152 0.190 Uiso 0.3363(2) calc PR A -2
H69E H 0.4395 0.3442 0.2848 0.190 Uiso 0.3363(2) calc PR A -2
H69F H 0.3320 0.3760 0.2296 0.190 Uiso 0.3363(2) calc PR A -2
C70B C 0.38624(6) 0.57842(6) 0.21264(5) 0.0774(3) Uani 0.3363(2) d P A -2
H70D H 0.3598 0.6127 0.2581 0.116 Uiso 0.3363(2) calc PR A -2
H70E H 0.3251 0.5519 0.1724 0.116 Uiso 0.3363(2) calc PR A -2
H70F H 0.4283 0.6301 0.1921 0.116 Uiso 0.3363(2) calc PR A -2
C71B C 0.55211(7) 0.52787(8) 0.30076(5) 0.0940(4) Uani 0.3363(2) d P A -2
H71D H 0.5241 0.5613 0.3458 0.141 Uiso 0.3363(2) calc PR A -2
H71E H 0.5937 0.5806 0.2809 0.141 Uiso 0.3363(2) calc PR A -2
H71F H 0.5985 0.4692 0.3165 0.141 Uiso 0.3363(2) calc PR A -2
C1D C -0.2021 0.2788 0.1952 0.2069(9) Uani 0.33 d P B -1
H1D1 H -0.2651 0.3237 0.1956 0.310 Uiso 0.33 calc PR B -1
H1D2 H -0.2147 0.2269 0.1487 0.310 Uiso 0.33 calc PR B -1
H1D3 H -0.1388 0.3233 0.1946 0.310 Uiso 0.33 calc PR B -1
C2D C -0.1829 0.2202 0.2684 0.3272(14) Uani 0.33 d P B -1
H2D1 H -0.2487 0.1794 0.2711 0.393 Uiso 0.33 calc PR B -1
H2D2 H -0.1240 0.1694 0.2654 0.393 Uiso 0.33 calc PR B -1
C3D C -0.1533 0.2991 0.3420 0.1926(8) Uani 0.33 d P B -1
H3D1 H -0.2197 0.3279 0.3578 0.231 Uiso 0.33 calc PR B -1
H3D2 H -0.1105 0.3592 0.3307 0.231 Uiso 0.33 calc PR B -1
C4D C -0.0880 0.2447 0.4087 0.1681(7) Uani 0.33 d P B -1
H4D1 H -0.0220 0.2151 0.3927 0.202 Uiso 0.33 calc PR B -1
H4D2 H -0.0664 0.2976 0.4548 0.202 Uiso 0.33 calc PR B -1
C5D C -0.1556 0.1552 0.4298 0.3604(19) Uani 0.33 d P B -1
H5D1 H -0.2320 0.1756 0.4229 0.432 Uiso 0.33 calc PR B -1
H5D2 H -0.1505 0.0898 0.3944 0.432 Uiso 0.33 calc PR B -1
C6D C -0.1163 0.1333 0.5143 0.3116(12) Uani 0.33 d P B -1
H6D1 H -0.1132 0.2005 0.5492 0.374 Uiso 0.33 calc PR B -1
H6D2 H -0.1675 0.0838 0.5296 0.374 Uiso 0.33 calc PR B -1
C7D C -0.0045 0.0844 0.5231 0.2215(10) Uani 0.33 d P B -1
H7D1 H 0.0406 0.1157 0.5724 0.266 Uiso 0.33 calc PR B -1
H7D2 H 0.0306 0.1008 0.4796 0.266 Uiso 0.33 calc PR B -1
C8D C -0.0138 -0.0364 0.5230 0.2049(9) Uani 0.33 d P B -1
H8D1 H -0.0465 -0.0692 0.4702 0.246 Uiso 0.33 calc PR B -1
H8D2 H -0.0611 -0.0530 0.5595 0.246 Uiso 0.33 calc PR B -1
C9D C 0.0977 -0.0826 0.5475 0.2643(13) Uani 0.33 d P B -1
H9D1 H 0.1179 -0.1270 0.5026 0.317 Uiso 0.33 calc PR B -1
H9D2 H 0.1517 -0.0239 0.5639 0.317 Uiso 0.33 calc PR B -1
C10D C 0.0976 -0.1501 0.6150 0.2759(13) Uani 0.33 d P B -1
H10G H 0.1404 -0.1132 0.6633 0.331 Uiso 0.33 calc PR B -1
H10H H 0.0230 -0.1597 0.6234 0.331 Uiso 0.33 calc PR B -1
C11D C 0.1456 -0.2590 0.5964 0.2733(13) Uani 0.33 d P B -1
H11G H 0.0906 -0.3054 0.5608 0.328 Uiso 0.33 calc PR B -1
H11H H 0.2069 -0.2502 0.5695 0.328 Uiso 0.33 calc PR B -1
C12D C 0.1839 -0.3116 0.6705 0.1324(6) Uani 0.33 d P B -1
H12A H 0.2632 -0.3052 0.6845 0.159 Uiso 0.33 calc PR B -1
H12B H 0.1639 -0.3882 0.6608 0.159 Uiso 0.33 calc PR B -1
C13D C 0.1341 -0.2603 0.7385 0.1083(5) Uani 0.33 d P B -1
H13A H 0.0624 -0.2931 0.7367 0.130 Uiso 0.33 calc PR B -1
H13B H 0.1247 -0.1835 0.7340 0.130 Uiso 0.33 calc PR B -1
C14D C 0.2072 -0.2756 0.8162 0.1220(5) Uani 0.33 d P B -1
H14A H 0.2105 -0.3514 0.8229 0.183 Uiso 0.33 calc PR B -1
H14B H 0.1782 -0.2371 0.8591 0.183 Uiso 0.33 calc PR B -1
H14C H 0.2796 -0.2480 0.8162 0.183 Uiso 0.33 calc PR B -1
C1E C -0.19960(6) 0.27515(6) 0.18811(4) 0.0551(3) Uani 0.33 d P C -2
H1E1 H -0.1305 0.2705 0.1703 0.083 Uiso 0.33 calc PR C -2
H1E2 H -0.2540 0.3013 0.1478 0.083 Uiso 0.33 calc PR C -2
H1E3 H -0.2217 0.2046 0.1984 0.083 Uiso 0.33 calc PR C -2
C2E C -0.18820(11) 0.35084(9) 0.26194(6) 0.1312(6) Uani 0.33 d P C -2
H2E1 H -0.2604 0.3757 0.2689 0.157 Uiso 0.33 calc PR C -2
H2E2 H -0.1447 0.4137 0.2563 0.157 Uiso 0.33 calc PR C -2
C3E C -0.13548(15) 0.30141(13) 0.33473(9) 0.2191(9) Uani 0.33 d P C -2
H3E1 H -0.0596 0.2854 0.3320 0.263 Uiso 0.33 calc PR C -2
H3E2 H -0.1736 0.2342 0.3382 0.263 Uiso 0.33 calc PR C -2
C4E C -0.14103(14) 0.38059(13) 0.40662(8) 0.2180(8) Uani 0.33 d P C -2
H4E1 H -0.1003 0.4465 0.4039 0.262 Uiso 0.33 calc PR C -2
H4E2 H -0.2168 0.3993 0.4076 0.262 Uiso 0.33 calc PR C -2
C5E C -0.0935(3) 0.33153(19) 0.48111(11) 0.390(2) Uani 0.33 d P C -2
H5E1 H -0.1512 0.2945 0.5000 0.468 Uiso 0.33 calc PR C -2
H5E2 H -0.0619 0.3883 0.5222 0.468 Uiso 0.33 calc PR C -2
C6E C -0.0065(2) 0.25240(17) 0.46453(11) 0.3546(18) Uani 0.33 d P C -2
H6E1 H 0.0654 0.2850 0.4860 0.426 Uiso 0.33 calc PR C -2
H6E2 H -0.0119 0.2358 0.4076 0.426 Uiso 0.33 calc PR C -2
C7E C -0.01900(16) 0.14901(19) 0.50126(13) 0.2887(14) Uani 0.33 d P C -2
H7E1 H -0.0573 0.1634 0.5456 0.346 Uiso 0.33 calc PR C -2
H7E2 H -0.0619 0.0959 0.4623 0.346 Uiso 0.33 calc PR C -2
C8E C 0.0924(2) 0.10530(16) 0.52964(10) 0.3107(14) Uani 0.33 d P C -2
H8E1 H 0.1056 0.1093 0.5872 0.373 Uiso 0.33 calc PR C -2
H8E2 H 0.1478 0.1503 0.5147 0.373 Uiso 0.33 calc PR C -2
C9E C 0.10370(17) -0.01095(16) 0.49538(9) 0.2591(12) Uani 0.33 d P C -2
H9E1 H 0.0594 -0.0590 0.5183 0.311 Uiso 0.33 calc PR C -2
H9E2 H 0.0788 -0.0186 0.4382 0.311 Uiso 0.33 calc PR C -2
C10E C 0.2230(3) -0.0398(2) 0.51465(12) 0.464(3) Uani 0.33 d P C -2
H10I H 0.2679 0.0210 0.5071 0.556 Uiso 0.33 calc PR C -2
H10J H 0.2410 -0.0523 0.5701 0.556 Uiso 0.33 calc PR C -2
C11E C 0.25039(14) -0.13846(13) 0.46436(8) 0.2044(9) Uani 0.33 d P C -2
H11I H 0.2007 -0.1459 0.4135 0.245 Uiso 0.33 calc PR C -2
H11J H 0.2421 -0.2027 0.4905 0.245 Uiso 0.33 calc PR C -2
C12E C 0.36693(13) -0.12786(13) 0.45172(9) 0.2392(9) Uani 0.33 d P C -2
H12C H 0.3684 -0.1389 0.3953 0.287 Uiso 0.33 calc PR C -2
H12D H 0.3951 -0.0552 0.4717 0.287 Uiso 0.33 calc PR C -2
C13E C 0.43883(17) -0.20878(15) 0.49323(9) 0.2703(11) Uani 0.33 d P C -2
H13C H 0.4224 -0.2807 0.4651 0.324 Uiso 0.33 calc PR C -2
H13D H 0.4247 -0.2097 0.5468 0.324 Uiso 0.33 calc PR C -2
C14E C 0.55783(18) -0.17926(16) 0.49632(10) 0.3464(12) Uani 0.33 d P C -2
H14D H 0.5712 -0.1771 0.4433 0.520 Uiso 0.33 calc PR C -2
H14E H 0.6035 -0.2326 0.5216 0.520 Uiso 0.33 calc PR C -2
H14F H 0.5745 -0.1093 0.5261 0.520 Uiso 0.33 calc PR C -2
C1F C 0.38197(11) 0.78886(11) 0.44370(7) 0.1695(7) Uani 0.33 d P D -1
H1F1 H 0.4070 0.7882 0.3940 0.254 Uiso 0.33 calc PR D -1
H1F2 H 0.3653 0.8618 0.4620 0.254 Uiso 0.33 calc PR D -1
H1F3 H 0.3172 0.7435 0.4365 0.254 Uiso 0.33 calc PR D -1
C2F C 0.46998(11) 0.74694(11) 0.50390(7) 0.1866(6) Uani 0.33 d P D -1
H2F1 H 0.4545 0.6713 0.5080 0.224 Uiso 0.33 calc PR D -1
H2F2 H 0.4707 0.7874 0.5555 0.224 Uiso 0.33 calc PR D -1
C3F C 0.58041(10) 0.75778(10) 0.48069(7) 0.1551(6) Uani 0.33 d P D -1
H3F1 H 0.5722 0.7539 0.4233 0.186 Uiso 0.33 calc PR D -1
H3F2 H 0.6145 0.8272 0.5036 0.186 Uiso 0.33 calc PR D -1
C4F C 0.65064(10) 0.66728(10) 0.51074(7) 0.1432(6) Uani 0.33 d P D -1
H4F1 H 0.6652 0.6761 0.5684 0.172 Uiso 0.33 calc PR D -1
H4F2 H 0.6122 0.5983 0.4928 0.172 Uiso 0.33 calc PR D -1
C5F C 0.75679(7) 0.66790(10) 0.48064(5) 0.1142(5) Uani 0.33 d P D -1
H5F1 H 0.7995 0.7331 0.5034 0.137 Uiso 0.33 calc PR D -1
H5F2 H 0.7426 0.6667 0.4232 0.137 Uiso 0.33 calc PR D -1
C6F C 0.81900(11) 0.56917(12) 0.50434(7) 0.1650(7) Uani 0.33 d P D -1
H6F1 H 0.8285 0.5681 0.5614 0.198 Uiso 0.33 calc PR D -1
H6F2 H 0.7781 0.5041 0.4788 0.198 Uiso 0.33 calc PR D -1
C7F C 0.9291(3) 0.5717(2) 0.47971(16) 0.372(2) Uani 0.33 d P D -1
H7F1 H 0.9264 0.5266 0.4296 0.446 Uiso 0.33 calc PR D -1
H7F2 H 0.9479 0.6453 0.4722 0.446 Uiso 0.33 calc PR D -1
C8F C 1.01447(18) 0.53089(14) 0.54230(7) 0.2642(13) Uani 0.33 d P D -1
H8F1 H 0.9953 0.4575 0.5501 0.317 Uiso 0.33 calc PR D -1
H8F2 H 1.0176 0.5763 0.5923 0.317 Uiso 0.33 calc PR D -1
C9F C 1.12425(17) 0.53258(14) 0.51723(10) 0.2595(11) Uani 0.33 d P D -1
H9F1 H 1.1143 0.5292 0.4598 0.311 Uiso 0.33 calc PR D -1
H9F2 H 1.1637 0.5996 0.5399 0.311 Uiso 0.33 calc PR D -1
C10F C 1.18924(17) 0.43774(14) 0.54488(9) 0.2514(11) Uani 0.33 d P D -1
H10K H 1.1401 0.3771 0.5458 0.302 Uiso 0.33 calc PR D -1
H10L H 1.2297 0.4569 0.5984 0.302 Uiso 0.33 calc PR D -1
C11F C 1.26741(9) 0.40599(11) 0.48976(5) 0.1544(6) Uani 0.33 d P D -1
H11K H 1.3233 0.4624 0.4946 0.185 Uiso 0.33 calc PR D -1
H11L H 1.2283 0.3969 0.4352 0.185 Uiso 0.33 calc PR D -1
C12F C 1.32021(10) 0.30108(11) 0.51083(5) 0.1592(6) Uani 0.33 d P D -1
H12E H 1.3212 0.2937 0.5665 0.191 Uiso 0.33 calc PR D -1
H12F H 1.2788 0.2401 0.4791 0.191 Uiso 0.33 calc PR D -1
C13F C 1.43509(18) 0.30237(17) 0.49482(10) 0.2734(13) Uani 0.33 d P D -1
H13E H 1.4336 0.2880 0.4381 0.328 Uiso 0.33 calc PR D -1
H13F H 1.4687 0.3735 0.5128 0.328 Uiso 0.33 calc PR D -1
C14F C 1.50182(10) 0.21838(10) 0.53697(6) 0.1457(6) Uani 0.33 d P D -1
H14G H 1.4850 0.1483 0.5074 0.218 Uiso 0.33 calc PR D -1
H14H H 1.4847 0.2177 0.5892 0.218 Uiso 0.33 calc PR D -1
H14I H 1.5785 0.2353 0.5413 0.218 Uiso 0.33 calc PR D -1

loop_
_atom_site_aniso_label
_atom_site_aniso_U_11
_atom_site_aniso_U_22
_atom_site_aniso_U_33
_atom_site_aniso_U_23
_atom_site_aniso_U_13
_atom_site_aniso_U_12
O1 0.03399(8) 0.03796(9) 0.06113(9) 0.00510(7) 0.01061(7) -0.00393(8)
O2 0.04828(9) 0.03630(9) 0.04987(8) 0.01207(7) 0.00425(7) -0.00297(8)
O3 0.03489(8) 0.04366(9) 0.05743(9) 0.01847(7) 0.00424(7) 0.00308(8)
O4 0.04532(9) 0.03696(9) 0.04874(8) 0.01015(7) 0.00079(7) -0.00482(8)
C1 0.03645(12) 0.03121(13) 0.03979(12) 0.01069(10) 0.00571(10) -0.01612(11)
C2 0.02840(12) 0.02094(12) 0.05683(13) 0.01321(10) 0.00648(10) -0.00030(10)
C3 0.02858(12) 0.02911(13) 0.05927(14) 0.00113(11) 0.01095(11) -0.00048(11)
C5 0.02948(12) 0.02693(13) 0.05959(14) 0.01228(11) -0.00025(11) -0.00018(11)
C6 0.03025(12) 0.02464(12) 0.05565(13) 0.00949(11) 0.00241(11) 0.00400(11)
C8 0.02505(12) 0.02785(13) 0.06713(14) 0.01122(11) 0.00529(11) 0.00008(11)
C21 0.03114(12) 0.03295(13) 0.04996(13) 0.00448(11) 0.01438(10) -0.00527(11)
C22 0.02888(12) 0.02740(13) 0.06173(14) 0.00876(11) 0.01507(10) -0.00025(11)
C23 0.03657(12) 0.02641(12) 0.05296(13) 0.01690(10) 0.01238(10) 0.00099(11)
C25 0.02826(12) 0.02881(13) 0.05973(14) 0.01080(11) 0.00790(10) 0.00222(11)
C26 0.03332(12) 0.03160(13) 0.06091(13) 0.01301(11) 0.02099(10) 0.00523(11)
C28 0.04349(13) 0.01723(12) 0.05560(13) 0.00735(10) 0.01429(11) 0.00530(11)
C41 0.03726(12) 0.03171(12) 0.04136(12) 0.01582(10) 0.00597(10) -0.01051(11)
C42 0.03107(12) 0.02161(12) 0.05362(13) 0.01547(10) 0.01447(10) -0.00137(10)
C43 0.02628(12) 0.03164(13) 0.05964(14) 0.01985(11) 0.00364(11) 0.00382(11)
C45 0.03394(12) 0.02686(12) 0.06335(13) 0.01450(10) 0.02067(10) 0.00540(11)
C46 0.03156(12) 0.02818(12) 0.05046(13) 0.01464(10) 0.00656(10) 0.00055(11)
C48 0.03202(12) 0.02908(13) 0.06538(14) 0.02299(11) 0.01513(11) 0.00008(11)
C61 0.02668(12) 0.03272(13) 0.04444(12) 0.01384(10) -0.00098(10) 0.00506(11)
C62 0.02646(12) 0.02628(12) 0.05851(14) 0.01446(10) -0.00127(11) 0.00327(11)
C63 0.03115(12) 0.02293(12) 0.05918(14) 0.00917(11) 0.00211(11) 0.00226(11)
C65 0.03400(12) 0.02371(12) 0.05920(13) 0.01193(10) 0.00899(11) -0.00264(11)
C66 0.02276(11) 0.02525(12) 0.06038(14) 0.01227(10) 0.00111(10) -0.00026(10)
C68 0.03272(13) 0.02862(13) 0.06563(14) 0.01927(11) 0.00697(11) 0.00544(11)
C4 0.03367(12) 0.03180(13) 0.05678(13) 0.01730(10) 0.01013(10) 0.00166(11)
C7A 0.0373(3) 0.0479(3) 0.0774(3) 0.0155(3) 0.0188(2) 0.0025(3)
C9A 0.0942(4) 0.0777(4) 0.1038(4) 0.0426(3) 0.0223(3) -0.0106(4)
C10A 0.1186(5) 0.0382(3) 0.0841(3) 0.0324(2) 0.0233(3) -0.0185(3)
C11A 0.1303(4) 0.1654(4) 0.2226(4) 0.1742(3) 0.1295(3) 0.0974(4)
C24 0.04285(13) 0.03277(13) 0.04623(13) 0.01386(10) 0.00002(11) 0.00227(12)
C27A 0.0790(4) 0.0245(3) 0.0861(4) 0.0125(3) 0.0405(3) -0.0052(3)
C29A 0.0830(5) 0.1102(6) 0.0716(4) 0.0253(4) 0.0112(4) 0.0313(5)
C30A 0.0475(4) 0.0713(4) 0.0794(4) 0.0156(3) -0.0024(3) 0.0264(3)
C31A 0.0775(5) 0.1077(5) 0.0972(5) 0.0532(4) -0.0215(4) 0.0051(5)
C44 0.03642(12) 0.02743(13) 0.05652(13) 0.01116(11) 0.01264(11) 0.00125(11)
C47A 0.0472(3) 0.0307(3) 0.0618(3) 0.0223(2) 0.0075(2) 0.0219(2)
C49A 0.0995(5) 0.0530(4) 0.0681(4) -0.0002(3) 0.0017(3) -0.0169(4)
C50A 0.0720(4) 0.0387(3) 0.0894(4) -0.0060(3) -0.0001(3) -0.0162(3)
C51A 0.0573(4) 0.0736(4) 0.1028(4) -0.0334(4) -0.0107(3) -0.0082(3)
C64 0.03205(12) 0.04307(14) 0.05757(14) 0.01847(11) 0.00863(11) 0.00343(12)
C67A 0.0418(2) 0.0269(2) 0.0787(2) -0.00589(18) 0.01814(18) -0.02193(17)
C69A 0.0803(3) 0.0984(3) 0.0817(3) 0.0366(2) 0.0176(2) 0.0078(3)
C70A 0.0561(2) 0.0732(3) 0.1235(3) 0.0231(2) 0.0441(2) 0.0150(2)
C71A 0.1157(3) 0.0411(3) 0.1306(3) -0.0026(2) 0.0647(2) -0.0236(2)
C7B 0.0373(3) 0.0479(3) 0.0774(3) 0.0155(2) 0.0188(2) 0.0025(2)
C9B 0.0864(4) 0.2328(5) 0.1289(4) 0.1424(3) 0.0568(3) 0.0881(4)
C10B 0.0867(4) 0.0484(3) 0.1050(4) 0.0249(3) 0.0490(3) -0.0042(3)
C11B 0.1725(5) 0.0815(4) 0.0818(3) 0.0384(3) 0.0694(3) -0.0174(4)
C27B 0.0790(3) 0.0245(2) 0.0861(3) 0.0125(2) 0.0405(2) -0.0052(2)
C29B 0.1023(4) 0.0578(3) 0.1002(4) 0.0265(3) -0.0382(3) -0.0237(3)
C30B 0.0707(3) 0.0680(3) 0.0796(3) 0.0293(2) -0.0065(3) 0.0058(3)
C31B 0.0774(4) 0.1078(4) 0.0972(3) 0.0531(3) -0.0214(3) 0.0052(3)
C47B 0.0338(3) 0.0501(3) 0.0780(3) -0.0025(3) 0.0117(2) -0.0081(2)
C49B 0.1050(5) 0.1146(5) 0.1128(5) -0.0634(4) -0.0344(4) 0.0403(4)
C50B 0.0745(4) 0.0606(4) 0.1138(4) 0.0044(3) -0.0021(3) -0.0265(3)
C51B 0.1200(5) 0.0720(4) 0.0555(3) 0.0233(3) -0.0015(3) -0.0062(4)
C67B 0.0678(5) 0.0868(5) 0.0427(4) 0.0550(3) 0.0120(3) 0.0048(4)
C69B 0.2285(9) 0.0648(6) 0.1050(5) -0.0509(5) 0.1149(5) -0.0484(6)
C70B 0.0646(4) 0.0512(5) 0.1259(6) -0.0134(5) 0.0565(4) 0.0192(4)
C71B 0.0750(6) 0.1229(8) 0.0702(5) -0.0271(5) -0.0017(5) 0.0226(6)
C1D 0.2268(17) 0.1070(11) 0.2648(17) 0.0063(11) -0.0058(14) -0.0027(12)
C2D 0.2809(19) 0.2555(18) 0.400(3) -0.022(2) -0.020(2) -0.1659(14)
C3D 0.2367(16) 0.2271(15) 0.1120(9) 0.0611(9) 0.0010(10) 0.0010(13)
C4D 0.1644(12) 0.2276(14) 0.1126(8) 0.0605(8) 0.0010(8) 0.0013(11)
C5D 0.724(5) 0.2267(18) 0.1120(11) 0.0614(11) 0.0012(19) 0.001(3)
C6D 0.395(2) 0.276(2) 0.1918(13) 0.0248(13) -0.1387(13) 0.1288(17)
C7D 0.2112(16) 0.293(2) 0.1273(11) -0.0239(12) -0.0293(11) 0.0261(17)
C8D 0.2715(19) 0.2274(17) 0.1123(11) 0.0610(9) 0.0008(12) 0.0012(16)
C9D 0.444(3) 0.2275(17) 0.1123(10) 0.0609(10) 0.0009(14) 0.001(2)
C10D 0.477(3) 0.2272(17) 0.1126(10) 0.0608(10) 0.0012(15) 0.001(2)
C11D 0.343(3) 0.291(2) 0.1981(14) 0.0938(13) 0.0407(15) 0.043(2)
C12D 0.0887(7) 0.2124(13) 0.0871(7) 0.0152(8) -0.0064(6) -0.0351(8)
C13D 0.1234(8) 0.0914(7) 0.1086(7) 0.0175(6) 0.0127(6) 0.0315(7)
C14D 0.1033(8) 0.0931(8) 0.1681(10) 0.0307(7) 0.0111(7) -0.0073(7)
C1E 0.0635(5) 0.0551(5) 0.0490(4) 0.0080(4) 0.0152(4) -0.0094(4)
C2E 0.1688(11) 0.1178(9) 0.1066(7) 0.0297(6) 0.0141(7) -0.0072(9)
C3E 0.2812(17) 0.1841(14) 0.2007(13) 0.0009(11) 0.0785(11) 0.0859(12)
C4E 0.2262(14) 0.2604(15) 0.1767(11) 0.0673(10) 0.0367(10) -0.1107(11)
C5E 0.724(5) 0.261(2) 0.1773(15) 0.0668(14) 0.037(2) -0.110(3)
C6E 0.621(4) 0.261(2) 0.1768(15) 0.0669(13) 0.036(2) -0.110(2)
C7E 0.1966(18) 0.372(3) 0.277(2) 0.032(2) -0.0082(16) 0.0724(19)
C8E 0.494(3) 0.261(2) 0.1770(14) 0.0668(13) 0.0363(17) -0.110(2)
C9E 0.363(3) 0.2791(19) 0.1257(11) 0.0703(11) -0.0077(15) -0.004(2)
C10E 0.938(7) 0.261(2) 0.1768(16) 0.0674(15) 0.038(3) -0.111(3)
C11E 0.3078(18) 0.1811(14) 0.1295(10) -0.0044(9) 0.0672(10) -0.0554(13)
C12E 0.2694(14) 0.2459(16) 0.2423(14) 0.0708(12) 0.1254(10) 0.1496(12)
C13E 0.377(2) 0.2609(18) 0.1768(13) 0.0672(12) 0.0369(14) -0.1103(17)
C14E 0.500(3) 0.3362(17) 0.1820(14) 0.0750(12) -0.0189(16) -0.2727(15)
C1F 0.2059(12) 0.1731(12) 0.1211(9) -0.0005(8) 0.0163(9) 0.0887(9)
C2F 0.2209(11) 0.2249(12) 0.1556(8) 0.1024(8) 0.0952(8) 0.1199(10)
C3F 0.2146(12) 0.1291(10) 0.1354(8) -0.0095(8) 0.0831(7) 0.0019(10)
C4F 0.1586(11) 0.1438(11) 0.1051(8) -0.0071(8) -0.0220(8) -0.0340(9)
C5F 0.0604(5) 0.1966(12) 0.0929(6) 0.0009(7) 0.0420(4) 0.0116(7)
C6F 0.2076(13) 0.1967(14) 0.0928(7) 0.0008(8) 0.0420(8) 0.0118(12)
C7F 0.461(4) 0.246(3) 0.366(3) -0.049(2) 0.014(3) -0.003(3)
C8F 0.496(3) 0.1964(17) 0.0930(9) 0.0010(10) 0.0422(16) 0.011(2)
C9F 0.306(2) 0.2259(15) 0.2627(16) 0.1155(11) 0.0438(15) -0.0569(15)
C10F 0.313(2) 0.2426(17) 0.1883(12) 0.1052(10) -0.0316(14) 0.0056(17)
C11F 0.1463(9) 0.2387(14) 0.0778(6) -0.0369(7) 0.0516(5) 0.0319(9)
C12F 0.1863(11) 0.2223(13) 0.0401(6) -0.0249(7) -0.0334(7) 0.0717(10)
C13F 0.376(3) 0.256(2) 0.1882(14) 0.0020(14) 0.0648(16) 0.066(2)
C14F 0.1679(11) 0.1426(11) 0.1117(8) -0.0093(8) 0.0007(8) -0.0488(9)

loop_
_atom_type_symbol
_atom_type_description
_atom_type_scat_dispersion_real
_atom_type_scat_dispersion_imag
_atom_type_scat_source
C C 0.0033 0.0016 'International Tables Vol C Tables 4.2.6.8 and 6.1.1.4'
H H 0.0000 0.0000 'International Tables Vol C Tables 4.2.6.8 and 6.1.1.4'
O O 0.0106 0.0060 'International Tables Vol C Tables 4.2.6.8 and 6.1.1.4'

loop_
_geom_angle_atom_site_label_1
_geom_angle_atom_site_label_2
_geom_angle_atom_site_label_3
_geom_angle
C2 C1 O1 119.587(19)
C2 C1 C6 122.61(2)
O1 C1 C6 117.74(2)
C1 C2 C3 118.32(2)
C1 C2 C8 122.64(2)
C3 C2 C8 119.01(2)
C4 C3 C2 122.40(2)
C6 C5 C4 124.39(2)
C5 C6 C1 116.14(2)
C5 C6 C28 120.98(2)
C1 C6 C28 122.80(2)
C2 C8 C66 112.55(2)
O4 C21 C26 117.68(2)
O4 C21 C22 121.374(19)
C26 C21 C22 120.90(2)
C23 C22 C21 118.54(2)
C23 C22 C28 119.57(2)
C21 C22 C28 121.85(2)
C22 C23 C24 121.79(2)
C24 C25 C26 122.43(2)
C25 C26 C21 118.30(2)
C25 C26 C48 119.551(19)
C21 C26 C48 122.09(2)
C22 C28 C6 113.14(2)
O3 C41 C42 119.93(2)
O3 C41 C46 118.61(2)
C42 C41 C46 121.38(2)
C43 C42 C41 117.28(2)
C43 C42 C48 120.51(2)
C41 C42 C48 122.20(2)
C42 C43 C44 124.53(2)
C46 C45 C44 122.78(2)
C45 C46 C41 118.06(2)
C45 C46 C68 120.59(2)
C41 C46 C68 121.31(2)
C42 C48 C26 112.04(2)
O2 C61 C62 119.57(2)
O2 C61 C66 119.46(2)
C62 C61 C66 120.90(2)
C63 C62 C61 118.75(2)
C63 C62 C68 119.82(2)
C61 C62 C68 121.40(2)
C62 C63 C64 122.17(2)
C66 C65 C64 124.66(2)
C65 C66 C61 117.16(2)
C65 C66 C8 122.05(2)
C61 C66 C8 120.64(2)
C62 C68 C46 112.11(2)
C3 C4 C5 116.14(2)
C3 C4 C7A 125.27(3)
C5 C4 C7A 118.59(3)
C4 C7A C11A 111.95(4)
C4 C7A C9A 111.96(4)
C11A C7A C9A 105.85(5)
C4 C7A C10A 108.03(4)
C11A C7A C10A 108.06(5)
C9A C7A C10A 110.94(4)
C25 C24 C23 118.04(2)
C25 C24 C27A 118.15(3)
C23 C24 C27A 123.82(3)
C24 C27A C30A 107.42(5)
C24 C27A C31A 110.72(4)
C30A C27A C31A 108.81(5)
C24 C27A C29A 110.22(5)
C30A C27A C29A 108.88(5)
C31A C27A C29A 110.71(6)
C43 C44 C45 115.95(2)
C43 C44 C47A 127.14(3)
C45 C44 C47A 116.89(3)
C44 C47A C49A 111.16(4)
C44 C47A C51A 107.14(4)
C49A C47A C51A 112.69(5)
C44 C47A C50A 107.46(4)
C49A C47A C50A 111.08(4)
C51A C47A C50A 107.03(4)
C65 C64 C63 116.31(2)
C65 C64 C67A 119.49(2)
C63 C64 C67A 124.15(2)
C64 C67A C69A 111.44(3)
C64 C67A C70A 108.09(3)
C69A C67A C70A 108.75(3)
C64 C67A C71A 110.50(3)
C69A C67A C71A 111.24(3)
C70A C67A C71A 106.64(3)
C10B C7B C11B 108.68(5)
C10B C7B C9B 107.63(5)
C11B C7B C9B 110.64(4)
C30B C27B C29B 107.79(4)
C30B C27B C31B 107.00(4)
C29B C27B C31B 108.01(4)
C51B C47B C49B 108.11(5)
C51B C47B C50B 107.63(4)
C49B C47B C50B 105.33(5)
C71B C67B C69B 108.46(6)
C71B C67B C70B 108.61(6)
C69B C67B C70B 110.11(7)
C3D C2D C1D 110.695(18)
C2D C3D C4D 110.702(16)
C5D C4D C3D 110.075(13)
C6D C5D C4D 110.680(9)
C7D C6D C5D 110.306(7)
C6D C7D C8D 110.190(10)
C7D C8D C9D 110.215(9)
C10D C9D C8D 110.504(9)
C11D C10D C9D 110.114(13)
C12D C11D C10D 111.169(11)
C11D C12D C13D 111.356(15)
C12D C13D C14D 109.973(16)
C1E C2E C3E 113.45(10)
C2E C3E C4E 108.61(13)
C5E C4E C3E 110.07(15)
C4E C5E C6E 109.84(18)
C5E C6E C7E 110.9(2)
C8E C7E C6E 109.4(2)
C7E C8E C9E 112.41(17)
C10E C9E C8E 108.11(17)
C11E C10E C9E 112.9(2)
C10E C11E C12E 109.26(19)
C13E C12E C11E 111.23(15)
C12E C13E C14E 109.80(16)
C1F C2F C3F 110.67(11)
C4F C3F C2F 108.49(11)
C5F C4F C3F 109.92(11)
C4F C5F C6F 108.18(10)
C7F C6F C5F 109.27(14)
C8F C7F C6F 109.8(2)
C7F C8F C9F 109.69(17)
C10F C9F C8F 109.71(16)
C9F C10F C11F 109.47(14)
C10F C11F C12F 108.99(11)
C13F C12F C11F 108.42(12)
C14F C13F C12F 110.48(15)

loop_
_geom_bond_atom_site_label_1
_geom_bond_atom_site_label_2
_geom_bond_distance
O1 C1 1.3858(4)
O2 C61 1.3847(4)
O3 C41 1.3631(3)
O4 C21 1.3787(3)
C1 C2 1.3682(4)
C1 C6 1.3992(4)
C2 C3 1.3988(4)
C2 C8 1.5196(4)
C3 C4 1.3866(4)
C5 C6 1.3872(4)
C5 C4 1.3903(4)
C6 C28 1.5110(4)
C8 C66 1.5237(4)
C21 C26 1.3911(4)
C21 C22 1.3942(4)
C22 C23 1.3802(4)
C22 C28 1.4885(4)
C23 C24 1.3958(4)
C25 C24 1.3663(4)
C25 C26 1.3884(4)
C26 C48 1.5422(4)
C41 C42 1.4012(4)
C41 C46 1.4067(4)
C42 C43 1.3861(3)
C42 C48 1.4996(4)
C43 C44 1.3863(4)
C45 C46 1.3912(3)
C45 C44 1.4082(4)
C46 C68 1.5224(4)
C61 C62 1.3872(4)
C61 C66 1.4178(4)
C62 C63 1.3830(4)
C62 C68 1.5098(4)
C63 C64 1.4045(4)
C65 C66 1.3640(4)
C65 C64 1.3786(4)
C4 C7A 1.5115(6)
C7A C11A 1.5317(9)
C7A C9A 1.5333(7)
C7A C10A 1.5458(8)
C24 C27A 1.5245(6)
C27A C30A 1.5333(10)
C27A C31A 1.5334(10)
C27A C29A 1.5400(9)
C44 C47A 1.5101(5)
C47A C49A 1.5201(8)
C47A C51A 1.5277(8)
C47A C50A 1.5400(8)
C64 C67A 1.5218(5)
C67A C69A 1.5382(6)
C67A C70A 1.5428(6)
C67A C71A 1.5453(6)
C7B C10B 1.5213(7)
C7B C11B 1.5273(8)
C7B C9B 1.5424(8)
C27B C30B 1.5314(7)
C27B C29B 1.5352(7)
C27B C31B 1.5496(8)
C47B C51B 1.5169(7)
C47B C49B 1.5329(8)
C47B C50B 1.5403(8)
C67B C71B 1.5371(10)
C67B C69B 1.5391(13)
C67B C70B 1.5421(11)
C1D C2D 1.5351(3)
C2D C3D 1.5334(3)
C3D C4D 1.5349(2)
C4D C5D 1.5347(3)
C5D C6D 1.5334(3)
C6D C7D 1.5334(3)
C7D C8D 1.5334(4)
C8D C9D 1.5346(3)
C9D C10D 1.5344(3)
C10D C11D 1.5336(3)
C11D C12D 1.5290(3)
C12D C13D 1.5329(3)
C13D C14D 1.5350(3)
C1E C2E 1.5110(12)
C2E C3E 1.5291(19)
C3E C4E 1.537(2)
C4E C5E 1.534(3)
C5E C6E 1.536(4)
C6E C7E 1.541(3)
C7E C8E 1.533(3)
C8E C9E 1.545(3)
C9E C10E 1.539(5)
C10E C11E 1.527(3)
C11E C12E 1.537(2)
C12E C13E 1.528(3)
C13E C14E 1.540(3)
C1F C2F 1.5290(18)
C2F C3F 1.534(2)
C3F C4F 1.5317(18)
C4F C5F 1.5294(16)
C5F C6F 1.5339(19)
C6F C7F 1.532(4)
C7F C8F 1.529(3)
C8F C9F 1.531(3)
C9F C10F 1.530(3)
C10F C11F 1.530(2)
C11F C12F 1.539(2)
C12F C13F 1.529(3)
C13F C14F 1.530(2)
